data_7116621
loop_
_publ_author_name
'Shafali Arora'
'Shivali Sharma'
'Venus S. Mithu'
'Chang Hee-Lee'
'Kamaljit Singh'

_publ_section_title
;
 Selective functionalization of methylene bridges of calix[6]arenes.
 Isolation and identification of stable conformers of methyl ether of
 p-tert-butylcalix[6]arene
;
_journal_name_full Chem.Commun.
_journal_page_first 4227
_journal_paper_doi 10.1039/C4cc10400E
_journal_volume 51
_journal_year 2015
_chemical_formula_sum 'C78 H92 O6'
_chemical_formula_weight 1125.52
_chemical_name_systematic
;
 ?
;
_space_group_IT_number 2
_symmetry_cell_setting triclinic
_symmetry_space_group_name_Hall '-P 1'
_symmetry_space_group_name_H-M 'P -1'
_atom_sites_solution_hydrogens geom
_atom_sites_solution_primary direct
_atom_sites_solution_secondary difmap
_audit_creation_method SHELXL-97
_audit_update_record
;
2014-07-19 deposited with the CCDC.
2015-02-03 downloaded from the CCDC.
;
_cell_angle_alpha 72.532(10)
_cell_angle_beta 84.273(10)
_cell_angle_gamma 89.557(8)
_cell_formula_units_Z 2
_cell_length_a 13.3230(14)
_cell_length_b 16.3491(14)
_cell_length_c 17.448(2)
_cell_measurement_reflns_used 1997
_cell_measurement_temperature 150(2)
_cell_measurement_theta_max 19.9200
_cell_measurement_theta_min 3.3360
_cell_volume 3606.2(7)
_computing_cell_refinement 'CrysAlis RED, Oxford Diffraction Ltd.,'
_computing_data_collection 'CrysAlis CCD, Oxford Diffraction Ltd.,'
_computing_data_reduction 'CrysAlis RED, Oxford Diffraction Ltd.,'
_computing_molecular_graphics Ortep3
_computing_publication_material Shelx97
_computing_structure_refinement 'SHELXL-97 (Sheldrick, 1997)'
_computing_structure_solution 'SHELXS-97 (Sheldrick, 1997)'
_diffrn_ambient_temperature 150(2)
_diffrn_detector_area_resol_mean 15.9948
_diffrn_measured_fraction_theta_full 0.996
_diffrn_measured_fraction_theta_max 0.996
_diffrn_measurement_device_type 'OXFORD DIFFRACTION SUPER NOVA'
_diffrn_measurement_method \w/q-scan
_diffrn_radiation_monochromator graphite
_diffrn_radiation_source 'Micro-Focus (Mo) X-ray Source'
_diffrn_radiation_type MoK\a
_diffrn_radiation_wavelength 0.71073
_diffrn_reflns_av_R_equivalents 0.2889
_diffrn_reflns_av_sigmaI/netI 0.6725
_diffrn_reflns_limit_h_max 15
_diffrn_reflns_limit_h_min -11
_diffrn_reflns_limit_k_max 19
_diffrn_reflns_limit_k_min -18
_diffrn_reflns_limit_l_max 20
_diffrn_reflns_limit_l_min -20
_diffrn_reflns_number 30898
_diffrn_reflns_theta_full 25.00
_diffrn_reflns_theta_max 25.00
_diffrn_reflns_theta_min 2.93
_exptl_absorpt_coefficient_mu 0.064
_exptl_absorpt_correction_T_max 0.9867
_exptl_absorpt_correction_T_min 0.9793
_exptl_absorpt_correction_type multi-scan
_exptl_absorpt_process_details
;
CrysAlis RED, Oxford Diffraction Ltd.,
Version 1.171.31.7 (release 18-10-2006 CrysAlis171 .NET)
(compiled Oct 18 2006,16:28:17)
Empirical absorption correction using spherical harmonics,
 implemented in SCALE3 ABSPACK scaling algorithm.
;
_exptl_crystal_colour colorless
_exptl_crystal_density_diffrn 1.037
_exptl_crystal_density_method 'not measured'
_exptl_crystal_description block
_exptl_crystal_F_000 1216
_exptl_crystal_size_max 0.33
_exptl_crystal_size_mid 0.26
_exptl_crystal_size_min 0.21
_refine_diff_density_max 0.771
_refine_diff_density_min -0.635
_refine_diff_density_rms 0.209
_refine_ls_extinction_coef 0.111(9)
_refine_ls_extinction_expression Fc^*^=kFc[1+0.001xFc^2^\l^3^/sin(2\q)]^-1/4^
_refine_ls_extinction_method SHELXL
_refine_ls_goodness_of_fit_ref 0.948
_refine_ls_hydrogen_treatment riding
_refine_ls_matrix_type full
_refine_ls_number_parameters 782
_refine_ls_number_reflns 12654
_refine_ls_number_restraints 0
_refine_ls_restrained_S_all 0.948
_refine_ls_R_factor_all 0.4219
_refine_ls_R_factor_gt 0.1584
_refine_ls_shift/su_max 1.837
_refine_ls_shift/su_mean 0.039
_refine_ls_structure_factor_coef Fsqd
_refine_ls_weighting_details 'calc w=1/[\s^2^(Fo^2^)+(0.1945P)^2^+0.0000P] where P=(Fo^2^+2Fc^2^)/3'
_refine_ls_weighting_scheme calc
_refine_ls_wR_factor_gt 0.3448
_refine_ls_wR_factor_ref 0.4984
_reflns_number_gt 2835
_reflns_number_total 12654
_reflns_threshold_expression >2sigma(I)
_cod_data_source_file c4cc10400e2.cif
_cod_data_source_block gnu010
_cod_original_cell_volume 3606.1(7)
_cod_database_code 7116621

loop_
_symmetry_equiv_pos_as_xyz
'x, y, z'
'-x, -y, -z'

loop_
_atom_site_label
_atom_site_type_symbol
_atom_site_fract_x
_atom_site_fract_y
_atom_site_fract_z
_atom_site_U_iso_or_equiv
_atom_site_adp_type
_atom_site_occupancy
_atom_site_symmetry_multiplicity
_atom_site_calc_flag
_atom_site_refinement_flags
O1 O 0.1959(6) 0.9863(4) 0.4093(4) 0.083(2) Uani 1 1 d .
O2 O 0.4830(5) 0.8126(4) 0.3024(4) 0.080(2) Uani 1 1 d .
O3 O 0.6496(5) 0.9155(4) 0.3707(4) 0.082(2) Uani 1 1 d .
O4 O 0.1560(6) 0.6641(4) 0.3690(4) 0.087(2) Uani 1 1 d .
O5 O -0.0187(5) 0.8080(4) 0.3037(4) 0.079(2) Uani 1 1 d .
O6 O -0.3076(6) 0.5707(4) 0.4124(4) 0.081(2) Uani 1 1 d .
C1 C 0.0904(9) 0.9671(8) 0.4098(9) 0.118(5) Uani 1 1 d .
H1A H 0.0824 0.9090 0.4058 0.177 Uiso 1 1 calc R
H1B H 0.0633 1.0085 0.3639 0.177 Uiso 1 1 calc R
H1C H 0.0537 0.9707 0.4603 0.177 Uiso 1 1 calc R
C2 C 0.2463(8) 0.9189(6) 0.4580(8) 0.068(3) Uani 1 1 d .
C3 C 0.2590(8) 0.9178(6) 0.5364(7) 0.066(3) Uani 1 1 d .
C4 C 0.3124(8) 0.8523(6) 0.5839(7) 0.075(3) Uani 1 1 d .
C5 C 0.3553(8) 0.7874(6) 0.5520(8) 0.080(3) Uani 1 1 d .
C6 C 0.3391(9) 0.7920(7) 0.4707(8) 0.080(4) Uani 1 1 d .
C16 C 0.3296(8) 1.0072(6) 0.2418(6) 0.072(3) Uani 1 1 d .
C7 C 0.2881(8) 0.8570(6) 0.4257(7) 0.066(3) Uani 1 1 d .
C8 C 0.4146(12) 0.7157(8) 0.6074(10) 0.111(4) Uani 1 1 d .
C9 C 0.399(3) 0.6314(10) 0.5935(15) 0.36(2) Uani 1 1 d .
H9A H 0.4239 0.6353 0.5377 0.534 Uiso 1 1 calc R
H9B H 0.3269 0.6160 0.6030 0.534 Uiso 1 1 calc R
H9C H 0.4361 0.5874 0.6308 0.534 Uiso 1 1 calc R
C10 C 0.384(2) 0.6983(11) 0.6992(13) 0.264(14) Uani 1 1 d .
H10A H 0.4373 0.6661 0.7296 0.397 Uiso 1 1 calc R
H10B H 0.3207 0.6649 0.7149 0.397 Uiso 1 1 calc R
H10C H 0.3755 0.7530 0.7110 0.397 Uiso 1 1 calc R
C11 C 0.5194(18) 0.7349(14) 0.594(2) 0.42(3) Uani 1 1 d .
H11A H 0.5509 0.7081 0.5548 0.628 Uiso 1 1 calc R
H11B H 0.5495 0.7128 0.6452 0.628 Uiso 1 1 calc R
H11C H 0.5305 0.7972 0.5734 0.628 Uiso 1 1 calc R
C12 C 0.2803(8) 0.8611(6) 0.3379(7) 0.082(4) Uani 1 1 d .
H12A H 0.2896 0.8032 0.3318 0.099 Uiso 1 1 calc R
H12B H 0.2122 0.8801 0.3231 0.099 Uiso 1 1 calc R
C13 C 0.4746(8) 0.7597(6) 0.2508(7) 0.099(4) Uani 1 1 d .
H13A H 0.4241 0.7832 0.2134 0.148 Uiso 1 1 calc R
H13B H 0.4540 0.7013 0.2838 0.148 Uiso 1 1 calc R
H13C H 0.5400 0.7585 0.2201 0.148 Uiso 1 1 calc R
C14 C 0.4559(8) 0.8975(6) 0.2650(6) 0.063(3) Uani 1 1 d .
C15 C 0.3592(8) 0.9227(6) 0.2813(6) 0.069(3) Uani 1 1 d .
C17 C 0.4043(8) 1.0670(6) 0.1922(7) 0.080(4) Uani 1 1 d .
C18 C 0.5010(7) 1.0423(6) 0.1804(6) 0.070(3) Uani 1 1 d .
C19 C 0.5307(7) 0.9572(6) 0.2176(6) 0.076(3) Uani 1 1 d .
C20 C 0.3647(11) 1.1574(6) 0.1445(10) 0.133(7) Uani 1 1 d .
C21 C 0.284(2) 1.1822(11) 0.1779(19) 0.44(3) Uani 1 1 d .
H21A H 0.3010 1.2284 0.1996 0.655 Uiso 1 1 calc R
H21B H 0.2529 1.1338 0.2219 0.655 Uiso 1 1 calc R
H21C H 0.2359 1.2030 0.1375 0.655 Uiso 1 1 calc R
C22 C 0.391(2) 1.1763(13) 0.0586(16) 0.266(13) Uani 1 1 d .
H22A H 0.3654 1.2324 0.0306 0.399 Uiso 1 1 calc R
H22B H 0.3616 1.1321 0.0397 0.399 Uiso 1 1 calc R
H22C H 0.4648 1.1770 0.0473 0.399 Uiso 1 1 calc R
C23 C 0.4508(18) 1.2251(9) 0.1463(16) 0.268(14) Uani 1 1 d .
H23A H 0.4390 1.2810 0.1078 0.401 Uiso 1 1 calc R
H23B H 0.5171 1.2048 0.1313 0.401 Uiso 1 1 calc R
H23C H 0.4486 1.2308 0.2007 0.401 Uiso 1 1 calc R
C24 C 0.6389(7) 0.9320(5) 0.2060(6) 0.071(3) Uani 1 1 d .
H24 H 0.6437 0.8722 0.2426 0.085 Uiso 1 1 calc R
C25 C 0.5635(9) 0.9483(7) 0.4105(7) 0.106(5) Uani 1 1 d .
H25A H 0.5833 0.9594 0.4591 0.158 Uiso 1 1 calc R
H25B H 0.5079 0.9057 0.4255 0.158 Uiso 1 1 calc R
H25C H 0.5416 1.0017 0.3735 0.158 Uiso 1 1 calc R
C26 C 0.7118(7) 0.9782(6) 0.3179(7) 0.067(3) Uani 1 1 d .
C27 C 0.7092(7) 0.9897(5) 0.2359(7) 0.063(3) Uani 1 1 d .
C28 C 0.7700(7) 1.0563(5) 0.1765(7) 0.078(3) Uani 1 1 d .
C29 C 0.8332(8) 1.1068(6) 0.2040(7) 0.074(3) Uani 1 1 d .
C30 C 0.8385(7) 1.0916(5) 0.2843(8) 0.070(3) Uani 1 1 d .
C31 C 0.7795(8) 1.0270(6) 0.3434(6) 0.066(3) Uani 1 1 d .
C32 C 0.8970(10) 1.1794(7) 0.1400(7) 0.091(4) Uani 1 1 d .
C33 C 0.8266(13) 1.2428(8) 0.0942(10) 0.152(6) Uani 1 1 d .
H33A H 0.7857 1.2673 0.1313 0.229 Uiso 1 1 calc R
H33B H 0.7824 1.2140 0.0682 0.229 Uiso 1 1 calc R
H33C H 0.8657 1.2887 0.0528 0.229 Uiso 1 1 calc R
C34 C 0.9593(11) 1.1455(8) 0.0801(9) 0.152(7) Uani 1 1 d .
H34A H 0.9153 1.1144 0.0561 0.228 Uiso 1 1 calc R
H34B H 1.0097 1.1067 0.1076 0.228 Uiso 1 1 calc R
H34C H 0.9934 1.1935 0.0376 0.228 Uiso 1 1 calc R
C35 C 0.9608(11) 1.2283(9) 0.1781(8) 0.151(7) Uani 1 1 d .
H35A H 0.9938 1.2773 0.1362 0.227 Uiso 1 1 calc R
H35B H 1.0121 1.1907 0.2057 0.227 Uiso 1 1 calc R
H35C H 0.9181 1.2489 0.2172 0.227 Uiso 1 1 calc R
C36 C 0.7866(8) 1.0128(6) 0.4306(7) 0.082(4) Uani 1 1 d .
H36A H 0.8586 1.0079 0.4403 0.099 Uiso 1 1 calc R
H36B H 0.7525 0.9574 0.4612 0.099 Uiso 1 1 calc R
C37 C 0.6670(7) 0.9282(6) 0.1197(6) 0.075(3) Uani 1 1 d .
H37A H 0.6134 0.8956 0.1053 0.089 Uiso 1 1 calc R
H37B H 0.6689 0.9873 0.0822 0.089 Uiso 1 1 calc R
C38 C 0.7673(10) 0.8874(7) 0.1074(8) 0.096(4) Uani 1 1 d .
H38 H 0.7774 0.8326 0.1442 0.115 Uiso 1 1 calc R
C39 C 0.8408(11) 0.9192(10) 0.0518(10) 0.165(7) Uani 1 1 d .
H39A H 0.8346 0.9737 0.0134 0.198 Uiso 1 1 calc R
H39B H 0.9009 0.8879 0.0495 0.198 Uiso 1 1 calc R
C40 C 0.0686(9) 0.6086(6) 0.4083(7) 0.103(4) Uani 1 1 d .
H40A H 0.0435 0.5823 0.3701 0.155 Uiso 1 1 calc R
H40B H 0.0155 0.6428 0.4258 0.155 Uiso 1 1 calc R
H40C H 0.0883 0.5636 0.4553 0.155 Uiso 1 1 calc R
C41 C 0.2170(7) 0.6363(6) 0.3122(7) 0.064(3) Uani 1 1 d .
C42 C 0.2843(8) 0.5708(5) 0.3374(7) 0.068(3) Uani 1 1 d .
C43 C 0.3448(7) 0.5442(6) 0.2780(8) 0.072(3) Uani 1 1 d .
C44 C 0.3334(9) 0.5813(6) 0.1959(8) 0.086(4) Uani 1 1 d .
C45 C 0.2670(8) 0.6506(5) 0.1732(7) 0.076(3) Uani 1 1 d .
C46 C 0.2084(7) 0.6794(6) 0.2296(8) 0.071(3) Uani 1 1 d .
C47 C 0.3960(12) 0.5509(8) 0.1353(9) 0.115(5) Uani 1 1 d .
C48 C 0.425(3) 0.4639(11) 0.1621(12) 0.32(2) Uani 1 1 d .
H48A H 0.3742 0.4308 0.2044 0.484 Uiso 1 1 calc R
H48B H 0.4904 0.4607 0.1838 0.484 Uiso 1 1 calc R
H48C H 0.4302 0.4401 0.1166 0.484 Uiso 1 1 calc R
C49 C 0.343(3) 0.550(3) 0.072(2) 0.51(4) Uani 1 1 d .
H49A H 0.2712 0.5547 0.0868 0.760 Uiso 1 1 calc R
H49B H 0.3555 0.4965 0.0588 0.760 Uiso 1 1 calc R
H49C H 0.3661 0.5988 0.0248 0.760 Uiso 1 1 calc R
C50 C 0.480(3) 0.610(2) 0.098(3) 0.47(3) Uani 1 1 d .
H50A H 0.5359 0.5971 0.1317 0.705 Uiso 1 1 calc R
H50B H 0.4586 0.6690 0.0918 0.705 Uiso 1 1 calc R
H50C H 0.5023 0.6042 0.0444 0.705 Uiso 1 1 calc R
C51 C 0.1375(7) 0.7525(5) 0.2077(6) 0.066(3) Uani 1 1 d .
H51 H 0.1426 0.7862 0.2465 0.080 Uiso 1 1 calc R
C52 C -0.0270(9) 0.8951(6) 0.2548(7) 0.095(4) Uani 1 1 d .
H52A H 0.0396 0.9174 0.2278 0.142 Uiso 1 1 calc R
H52B H -0.0527 0.9300 0.2891 0.142 Uiso 1 1 calc R
H52C H -0.0736 0.8974 0.2141 0.142 Uiso 1 1 calc R
C53 C -0.0445(8) 0.7484(5) 0.2655(6) 0.069(3) Uani 1 1 d .
C54 C -0.1426(7) 0.7128(5) 0.2823(6) 0.066(3) Uani 1 1 d .
C55 C -0.1710(8) 0.6563(6) 0.2400(7) 0.078(3) Uani 1 1 d .
C56 C -0.0977(8) 0.6299(5) 0.1894(7) 0.077(3) Uani 1 1 d .
C57 C 0.0011(8) 0.6624(5) 0.1792(6) 0.076(3) Uani 1 1 d .
C58 C 0.0289(7) 0.7204(5) 0.2176(6) 0.060(3) Uani 1 1 d .
C59 C -0.1287(11) 0.5708(8) 0.1415(9) 0.103(4) Uani 1 1 d .
C60 C -0.167(3) 0.6172(15) 0.0725(18) 0.41(3) Uani 1 1 d .
H60A H -0.2411 0.6138 0.0809 0.612 Uiso 1 1 calc R
H60B H -0.1439 0.5938 0.0284 0.612 Uiso 1 1 calc R
H60C H -0.1444 0.6772 0.0585 0.612 Uiso 1 1 calc R
C61 C -0.1921(17) 0.5002(12) 0.1929(13) 0.270(15) Uani 1 1 d .
H61A H -0.2617 0.5193 0.1980 0.406 Uiso 1 1 calc R
H61B H -0.1678 0.4806 0.2464 0.406 Uiso 1 1 calc R
H61C H -0.1899 0.4530 0.1691 0.406 Uiso 1 1 calc R
C62 C -0.0401(16) 0.5237(16) 0.1147(19) 0.302(18) Uani 1 1 d .
H62A H -0.0187 0.4796 0.1616 0.452 Uiso 1 1 calc R
H62B H 0.0159 0.5644 0.0896 0.452 Uiso 1 1 calc R
H62C H -0.0604 0.4965 0.0754 0.452 Uiso 1 1 calc R
C63 C -0.2202(8) 0.7385(6) 0.3386(7) 0.080(4) Uani 1 1 d .
H63A H -0.2117 0.8004 0.3318 0.096 Uiso 1 1 calc R
H63B H -0.2884 0.7288 0.3245 0.096 Uiso 1 1 calc R
C64 C -0.4098(10) 0.5920(8) 0.4095(9) 0.135(5) Uani 1 1 d .
H64A H -0.4470 0.5654 0.4626 0.203 Uiso 1 1 calc R
H64B H -0.4380 0.5711 0.3690 0.203 Uiso 1 1 calc R
H64C H -0.4157 0.6545 0.3951 0.203 Uiso 1 1 calc R
C65 C -0.2553(7) 0.6061(6) 0.4602(8) 0.074(3) Uani 1 1 d .
C66 C -0.2118(8) 0.6886(6) 0.4250(7) 0.071(3) Uani 1 1 d .
C67 C -0.1584(9) 0.7232(6) 0.4737(8) 0.078(3) Uani 1 1 d .
C68 C -0.1458(8) 0.6795(6) 0.5506(8) 0.083(4) Uani 1 1 d .
C69 C -0.1905(7) 0.5957(6) 0.5882(7) 0.077(3) Uani 1 1 d .
C70 C -0.2459(7) 0.5609(6) 0.5398(8) 0.068(3) Uani 1 1 d .
C71 C -0.2960(8) 0.4725(5) 0.5761(7) 0.075(3) Uani 1 1 d .
H71A H -0.3690 0.4779 0.5698 0.090 Uiso 1 1 calc R
H71B H -0.2682 0.4349 0.5444 0.090 Uiso 1 1 calc R
C72 C -0.0838(12) 0.7128(7) 0.6051(9) 0.107(4) Uani 1 1 d .
C73 C -0.119(2) 0.6761(15) 0.6958(12) 0.294(17) Uani 1 1 d .
H73A H -0.1098 0.6139 0.7132 0.441 Uiso 1 1 calc R
H73B H -0.1908 0.6880 0.7053 0.441 Uiso 1 1 calc R
H73C H -0.0796 0.7029 0.7266 0.441 Uiso 1 1 calc R
C74 C 0.0135(17) 0.700(3) 0.596(3) 0.51(4) Uani 1 1 d .
H74A H 0.0482 0.7256 0.6301 0.759 Uiso 1 1 calc R
H74B H 0.0394 0.7265 0.5391 0.759 Uiso 1 1 calc R
H74C H 0.0254 0.6382 0.6109 0.759 Uiso 1 1 calc R
C75 C -0.092(3) 0.8043(11) 0.5892(19) 0.42(3) Uani 1 1 d .
H75A H -0.1162 0.8168 0.6393 0.637 Uiso 1 1 calc R
H75B H -0.1393 0.8263 0.5488 0.637 Uiso 1 1 calc R
H75C H -0.0254 0.8319 0.5688 0.637 Uiso 1 1 calc R
C76 C 0.1642(7) 0.8155(5) 0.1203(6) 0.076(3) Uani 1 1 d .
H76A H 0.1677 0.7821 0.0814 0.091 Uiso 1 1 calc R
H76B H 0.1089 0.8566 0.1074 0.091 Uiso 1 1 calc R
C77 C 0.2615(10) 0.8650(7) 0.1091(8) 0.102(4) Uani 1 1 d .
H77 H 0.2651 0.8989 0.1445 0.122 Uiso 1 1 calc R
C78 C 0.3393(11) 0.8693(7) 0.0607(9) 0.131(5) Uani 1 1 d .
H78A H 0.3420 0.8373 0.0231 0.158 Uiso 1 1 calc R
H78B H 0.3953 0.9044 0.0617 0.158 Uiso 1 1 calc R

loop_
_atom_site_aniso_label
_atom_site_aniso_U_11
_atom_site_aniso_U_22
_atom_site_aniso_U_33
_atom_site_aniso_U_23
_atom_site_aniso_U_13
_atom_site_aniso_U_12
O1 0.075(6) 0.104(5) 0.075(6) -0.033(4) -0.013(4) -0.007(4)
O2 0.099(6) 0.057(4) 0.082(6) -0.015(4) -0.013(4) -0.007(4)
O3 0.093(6) 0.073(4) 0.076(5) -0.023(4) 0.002(4) -0.009(4)
O4 0.099(6) 0.079(4) 0.083(6) -0.028(4) 0.005(5) -0.010(4)
O5 0.089(5) 0.066(4) 0.086(6) -0.031(4) -0.008(4) 0.012(3)
O6 0.064(5) 0.087(4) 0.090(6) -0.019(4) -0.019(5) -0.004(4)
C1 0.067(9) 0.148(10) 0.156(14) -0.068(10) -0.029(9) 0.014(8)
C2 0.062(7) 0.052(5) 0.088(10) -0.018(6) -0.007(7) 0.000(5)
C3 0.072(8) 0.073(6) 0.059(8) -0.030(6) -0.004(6) -0.004(6)
C4 0.069(8) 0.070(6) 0.089(9) -0.028(6) -0.006(7) -0.002(6)
C5 0.070(8) 0.066(6) 0.105(11) -0.024(7) -0.015(7) 0.009(5)
C6 0.101(10) 0.083(7) 0.068(9) -0.043(7) 0.004(7) -0.015(7)
C16 0.068(7) 0.077(6) 0.070(8) -0.019(6) -0.014(6) 0.005(6)
C7 0.062(7) 0.065(6) 0.075(9) -0.023(6) -0.014(6) -0.009(5)
C8 0.126(12) 0.095(8) 0.123(13) -0.046(9) -0.031(10) 0.033(8)
C9 0.72(6) 0.135(13) 0.32(3) -0.139(17) -0.34(4) 0.20(2)
C10 0.43(4) 0.186(16) 0.14(2) -0.003(14) -0.04(2) 0.13(2)
C11 0.12(2) 0.25(2) 0.67(7) 0.22(3) -0.15(3) 0.008(17)
C12 0.073(8) 0.091(6) 0.092(10) -0.044(7) 0.000(7) -0.017(6)
C13 0.086(9) 0.072(6) 0.148(12) -0.038(7) -0.040(8) 0.005(6)
C14 0.061(7) 0.081(6) 0.060(7) -0.037(6) -0.016(6) 0.000(6)
C15 0.063(8) 0.085(6) 0.062(8) -0.028(6) -0.003(6) -0.009(6)
C17 0.075(8) 0.076(6) 0.095(9) -0.039(6) 0.005(7) 0.003(6)
C18 0.057(7) 0.073(6) 0.084(8) -0.029(6) -0.012(6) 0.015(5)
C19 0.055(7) 0.092(7) 0.089(9) -0.045(6) 0.018(6) -0.005(6)
C20 0.131(13) 0.070(7) 0.154(15) 0.005(8) 0.074(12) 0.030(7)
C21 0.33(3) 0.147(13) 0.57(5) 0.18(2) 0.31(4) 0.180(18)
C22 0.33(4) 0.184(18) 0.24(3) 0.004(19) -0.03(3) 0.07(2)
C23 0.30(3) 0.089(10) 0.42(4) -0.043(15) -0.20(3) -0.005(13)
C24 0.064(7) 0.069(5) 0.083(9) -0.025(6) -0.013(6) 0.008(5)
C25 0.104(10) 0.109(8) 0.112(11) -0.056(8) 0.027(8) -0.033(7)
C26 0.058(7) 0.083(6) 0.066(8) -0.033(6) 0.002(6) -0.005(5)
C27 0.059(7) 0.060(5) 0.076(9) -0.034(6) -0.004(6) 0.012(5)
C28 0.043(6) 0.073(5) 0.124(10) -0.042(6) 0.000(6) -0.007(5)
C29 0.060(7) 0.092(7) 0.078(9) -0.038(7) -0.004(6) 0.003(6)
C30 0.054(7) 0.071(6) 0.082(9) -0.020(6) -0.012(7) 0.021(5)
C31 0.074(8) 0.085(6) 0.049(7) -0.031(6) -0.013(6) 0.019(6)
C32 0.097(10) 0.092(7) 0.081(9) -0.026(7) 0.004(8) -0.026(7)
C33 0.168(17) 0.101(9) 0.167(17) -0.009(10) -0.014(13) -0.022(10)
C34 0.123(13) 0.154(11) 0.174(16) -0.064(11) 0.056(12) -0.036(10)
C35 0.157(14) 0.184(12) 0.117(12) -0.056(10) 0.007(10) -0.118(11)
C36 0.070(8) 0.091(6) 0.095(10) -0.043(7) -0.003(7) 0.015(6)
C37 0.072(8) 0.082(6) 0.079(9) -0.038(6) -0.008(6) 0.001(5)
C38 0.106(11) 0.106(7) 0.087(10) -0.039(7) -0.032(8) 0.035(8)
C39 0.096(12) 0.235(17) 0.185(18) -0.106(15) 0.020(13) 0.027(12)
C40 0.112(11) 0.096(7) 0.082(10) -0.006(7) 0.016(8) 0.006(7)
C41 0.055(7) 0.059(5) 0.076(9) -0.014(6) -0.012(6) -0.011(5)
C42 0.064(7) 0.053(5) 0.077(9) 0.001(6) -0.028(6) -0.002(5)
C43 0.053(7) 0.082(6) 0.085(9) -0.029(7) -0.012(7) 0.000(5)
C44 0.084(9) 0.081(7) 0.090(10) -0.031(7) 0.020(8) -0.009(6)
C45 0.064(7) 0.064(5) 0.099(9) -0.027(6) 0.008(7) -0.005(5)
C46 0.054(7) 0.068(6) 0.087(10) -0.018(6) -0.011(7) -0.005(5)
C47 0.131(13) 0.108(8) 0.107(12) -0.046(8) 0.016(10) 0.024(8)
C48 0.61(6) 0.173(15) 0.16(2) -0.040(13) 0.05(3) 0.21(2)
C49 0.45(5) 0.98(10) 0.35(4) -0.53(6) -0.24(4) 0.52(6)
C50 0.33(4) 0.47(4) 0.65(7) -0.37(5) 0.41(5) -0.22(4)
C51 0.069(7) 0.062(5) 0.071(8) -0.025(5) -0.006(6) 0.002(5)
C52 0.089(9) 0.083(7) 0.124(11) -0.043(7) -0.026(8) 0.013(6)
C53 0.074(8) 0.060(5) 0.075(8) -0.022(5) -0.011(6) 0.006(5)
C54 0.055(7) 0.061(5) 0.080(8) -0.019(5) -0.006(6) 0.010(5)
C55 0.076(8) 0.075(6) 0.077(9) -0.012(6) -0.004(7) 0.007(5)
C56 0.065(8) 0.065(5) 0.100(9) -0.023(6) -0.011(7) -0.010(5)
C57 0.076(8) 0.071(6) 0.087(9) -0.032(6) -0.012(6) -0.009(5)
C58 0.048(6) 0.062(5) 0.067(7) -0.013(5) -0.011(5) 0.004(4)
C59 0.124(11) 0.094(8) 0.102(11) -0.048(8) -0.006(9) -0.031(8)
C60 0.80(9) 0.18(2) 0.32(4) -0.08(2) -0.41(5) -0.01(3)
C61 0.32(3) 0.255(19) 0.28(2) -0.19(2) 0.14(2) -0.22(2)
C62 0.18(2) 0.36(3) 0.52(5) -0.37(4) -0.03(3) -0.01(2)
C63 0.063(7) 0.078(6) 0.095(10) -0.024(7) 0.005(7) 0.010(5)
C64 0.075(11) 0.131(10) 0.180(16) -0.018(9) -0.006(10) -0.020(8)
C65 0.043(7) 0.076(7) 0.104(11) -0.029(7) -0.002(7) -0.005(5)
C66 0.081(8) 0.070(6) 0.057(8) -0.014(6) -0.004(6) 0.011(6)
C67 0.090(9) 0.077(6) 0.067(9) -0.019(7) -0.014(7) 0.018(6)
C68 0.090(9) 0.071(6) 0.096(10) -0.038(7) -0.017(8) -0.011(6)
C69 0.065(7) 0.086(6) 0.088(9) -0.036(6) -0.017(6) -0.018(6)
C70 0.055(7) 0.069(6) 0.073(9) -0.013(6) 0.000(6) 0.011(5)
C71 0.075(8) 0.066(5) 0.081(9) -0.008(6) -0.038(6) -0.013(5)
C72 0.125(12) 0.094(8) 0.112(12) -0.035(8) -0.043(9) -0.006(8)
C73 0.42(4) 0.36(3) 0.126(19) -0.13(2) 0.02(2) -0.22(3)
C74 0.130(18) 0.95(9) 0.85(8) -0.82(8) -0.26(3) 0.21(3)
C75 0.76(7) 0.106(13) 0.50(5) -0.105(19) -0.48(5) 0.04(2)
C76 0.061(7) 0.074(5) 0.089(9) -0.019(6) -0.009(6) 0.008(5)
C77 0.099(10) 0.106(8) 0.098(10) -0.026(7) -0.009(8) -0.037(8)
C78 0.106(12) 0.122(10) 0.141(14) 0.000(9) -0.014(10) -0.025(9)

loop_
_atom_type_symbol
_atom_type_description
_atom_type_scat_dispersion_real
_atom_type_scat_dispersion_imag
_atom_type_scat_source
C C 0.0033 0.0016 'International Tables Vol C Tables 4.2.6.8 and 6.1.1.4'
H H 0.0000 0.0000 'International Tables Vol C Tables 4.2.6.8 and 6.1.1.4'
O O 0.0106 0.0060 'International Tables Vol C Tables 4.2.6.8 and 6.1.1.4'

loop_
_geom_angle_atom_site_label_1
_geom_angle_atom_site_label_2
_geom_angle_atom_site_label_3
_geom_angle
_geom_angle_site_symmetry_1
_geom_angle_site_symmetry_3
C2 O1 C1 113.0(8) . .
C14 O2 C13 111.5(8) . .
C26 O3 C25 114.0(7) . .
C41 O4 C40 115.2(6) . .
C53 O5 C52 113.0(8) . .
C65 O6 C64 115.2(9) . .
O1 C1 H1A 109.5 . .
O1 C1 H1B 109.5 . .
H1A C1 H1B 109.5 . .
O1 C1 H1C 109.5 . .
H1A C1 H1C 109.5 . .
H1B C1 H1C 109.5 . .
C7 C2 C3 121.5(11) . .
C7 C2 O1 119.2(12) . .
C3 C2 O1 119.2(9) . .
C4 C3 C2 119.2(9) . .
C4 C3 C36 120.6(11) . 2_676
C2 C3 C36 120.2(11) . 2_676
C3 C4 C5 120.2(11) . .
C4 C5 C6 117.8(11) . .
C4 C5 C8 118.3(12) . .
C6 C5 C8 123.9(10) . .
C7 C6 C5 120.6(10) . .
C15 C16 C17 118.6(9) . .
C6 C7 C2 120.7(11) . .
C6 C7 C12 117.6(10) . .
C2 C7 C12 121.7(12) . .
C11 C8 C9 108(2) . .
C11 C8 C5 111.2(14) . .
C9 C8 C5 111.9(14) . .
C11 C8 C10 106(2) . .
C9 C8 C10 104.4(16) . .
C5 C8 C10 114.7(12) . .
C8 C9 H9A 109.4 . .
C8 C9 H9B 109.6 . .
H9A C9 H9B 109.5 . .
C8 C9 H9C 109.4 . .
H9A C9 H9C 109.5 . .
H9B C9 H9C 109.4 . .
C8 C10 H10A 109.7 . .
C8 C10 H10B 109.4 . .
H10A C10 H10B 109.4 . .
C8 C10 H10C 109.4 . .
H10A C10 H10C 109.4 . .
H10B C10 H10C 109.4 . .
C8 C11 H11A 109.6 . .
C8 C11 H11B 109.4 . .
H11A C11 H11B 109.4 . .
C8 C11 H11C 109.6 . .
H11A C11 H11C 109.4 . .
H11B C11 H11C 109.4 . .
C15 C12 C7 111.1(8) . .
C15 C12 H12A 109.4 . .
C7 C12 H12A 109.4 . .
C15 C12 H12B 109.4 . .
C7 C12 H12B 109.4 . .
H12A C12 H12B 108.0 . .
O2 C13 H13A 109.5 . .
O2 C13 H13B 109.4 . .
H13A C13 H13B 109.5 . .
O2 C13 H13C 109.5 . .
H13A C13 H13C 109.5 . .
H13B C13 H13C 109.5 . .
C15 C14 O2 119.3(8) . .
C15 C14 C19 121.1(9) . .
O2 C14 C19 119.3(9) . .
C14 C15 C16 119.9(8) . .
C14 C15 C12 121.9(9) . .
C16 C15 C12 118.1(9) . .
C18 C17 C16 120.5(9) . .
C18 C17 C20 123.2(9) . .
C16 C17 C20 115.9(9) . .
C17 C18 C19 121.4(8) . .
C14 C19 C18 118.0(9) . .
C14 C19 C24 121.5(9) . .
C18 C19 C24 120.5(8) . .
C21 C20 C22 125(2) . .
C21 C20 C17 115.6(11) . .
C22 C20 C17 111.2(11) . .
C21 C20 C23 104.3(19) . .
C22 C20 C23 89.0(15) . .
C17 C20 C23 104.9(14) . .
C20 C21 H21A 109.4 . .
C20 C21 H21B 109.5 . .
H21A C21 H21B 109.5 . .
C20 C21 H21C 109.6 . .
H21A C21 H21C 109.5 . .
H21B C21 H21C 109.5 . .
C20 C22 H22A 109.5 . .
C20 C22 H22B 109.4 . .
H22A C22 H22B 109.5 . .
C20 C22 H22C 109.6 . .
H22A C22 H22C 109.5 . .
H22B C22 H22C 109.5 . .
C20 C23 H23A 109.5 . .
C20 C23 H23B 109.4 . .
H23A C23 H23B 109.5 . .
C20 C23 H23C 109.5 . .
H23A C23 H23C 109.5 . .
H23B C23 H23C 109.5 . .
C19 C24 C37 111.2(9) . .
C19 C24 C27 109.7(7) . .
C37 C24 C27 115.8(8) . .
C19 C24 H24 106.5 . .
C37 C24 H24 106.5 . .
C27 C24 H24 106.5 . .
O3 C25 H25A 109.5 . .
O3 C25 H25B 109.4 . .
H25A C25 H25B 109.5 . .
O3 C25 H25C 109.5 . .
H25A C25 H25C 109.5 . .
H25B C25 H25C 109.5 . .
O3 C26 C27 117.3(9) . .
O3 C26 C31 122.8(10) . .
C27 C26 C31 119.8(9) . .
C26 C27 C28 120.6(9) . .
C26 C27 C24 120.7(8) . .
C28 C27 C24 118.6(9) . .
C29 C28 C27 118.0(11) . .
C30 C29 C28 120.4(10) . .
C30 C29 C32 121.7(10) . .
C28 C29 C32 118.0(11) . .
C29 C30 C31 122.5(10) . .
C26 C31 C30 118.5(10) . .
C26 C31 C36 120.5(9) . .
C30 C31 C36 120.9(10) . .
C33 C32 C35 105.9(11) . .
C33 C32 C34 107.2(13) . .
C35 C32 C34 111.5(12) . .
C33 C32 C29 108.3(10) . .
C35 C32 C29 112.1(11) . .
C34 C32 C29 111.4(9) . .
C32 C33 H33A 109.4 . .
C32 C33 H33B 109.5 . .
H33A C33 H33B 109.5 . .
C32 C33 H33C 109.5 . .
H33A C33 H33C 109.5 . .
H33B C33 H33C 109.5 . .
C32 C34 H34A 109.4 . .
C32 C34 H34B 109.5 . .
H34A C34 H34B 109.5 . .
C32 C34 H34C 109.5 . .
H34A C34 H34C 109.5 . .
H34B C34 H34C 109.5 . .
C32 C35 H35A 109.4 . .
C32 C35 H35B 109.5 . .
H35A C35 H35B 109.5 . .
C32 C35 H35C 109.5 . .
H35A C35 H35C 109.5 . .
H35B C35 H35C 109.5 . .
C31 C36 C3 115.1(10) . 2_676
C31 C36 H36A 108.5 . .
C3 C36 H36A 108.5 2_676 .
C31 C36 H36B 108.5 . .
C3 C36 H36B 108.5 2_676 .
H36A C36 H36B 107.5 . .
C38 C37 C24 114.5(9) . .
C38 C37 H37A 108.6 . .
C24 C37 H37A 108.6 . .
C38 C37 H37B 108.7 . .
C24 C37 H37B 108.6 . .
H37A C37 H37B 107.6 . .
C39 C38 C37 126.9(13) . .
C39 C38 H38 116.5 . .
C37 C38 H38 116.6 . .
C38 C39 H39A 120.0 . .
C38 C39 H39B 120.0 . .
H39A C39 H39B 120.0 . .
O4 C40 H40A 109.5 . .
O4 C40 H40B 109.4 . .
H40A C40 H40B 109.5 . .
O4 C40 H40C 109.5 . .
H40A C40 H40C 109.5 . .
H40B C40 H40C 109.5 . .
C42 C41 O4 120.2(11) . .
C42 C41 C46 122.7(9) . .
O4 C41 C46 117.1(9) . .
C41 C42 C43 118.6(11) . .
C41 C42 C71 122.8(10) . 2_566
C43 C42 C71 118.6(10) . 2_566
C44 C43 C42 120.3(10) . .
C43 C44 C45 118.8(9) . .
C43 C44 C47 119.1(12) . .
C45 C44 C47 121.9(13) . .
C46 C45 C44 122.2(11) . .
C45 C46 C41 117.1(10) . .
C45 C46 C51 123.7(11) . .
C41 C46 C51 119.2(9) . .
C49 C47 C48 101(2) . .
C49 C47 C50 104(3) . .
C48 C47 C50 113(2) . .
C49 C47 C44 111.6(16) . .
C48 C47 C44 115.4(13) . .
C50 C47 C44 110.8(13) . .
C47 C48 H48A 109.5 . .
C47 C48 H48B 109.6 . .
H48A C48 H48B 109.4 . .
C47 C48 H48C 109.7 . .
H48A C48 H48C 109.4 . .
H48B C48 H48C 109.4 . .
C47 C49 H49A 109.7 . .
C47 C49 H49B 109.8 . .
H49A C49 H49B 109.4 . .
C47 C49 H49C 109.2 . .
H49A C49 H49C 109.3 . .
H49B C49 H49C 109.4 . .
C47 C50 H50A 115.1 . .
C47 C50 H50B 116.1 . .
H50A C50 H50B 103.1 . .
C47 C50 H50C 114.7 . .
H50A C50 H50C 103.3 . .
H50B C50 H50C 102.7 . .
C46 C51 C58 111.3(7) . .
C46 C51 C76 113.5(8) . .
C58 C51 C76 109.9(8) . .
C46 C51 H51 107.3 . .
C58 C51 H51 107.3 . .
C76 C51 H51 107.3 . .
O5 C52 H52A 109.5 . .
O5 C52 H52B 109.5 . .
H52A C52 H52B 109.5 . .
O5 C52 H52C 109.5 . .
H52A C52 H52C 109.5 . .
H52B C52 H52C 109.5 . .
C58 C53 O5 119.7(9) . .
C58 C53 C54 121.3(8) . .
O5 C53 C54 118.7(8) . .
C53 C54 C55 118.9(8) . .
C53 C54 C63 121.6(8) . .
C55 C54 C63 119.3(9) . .
C56 C55 C54 119.4(9) . .
C57 C56 C55 119.4(9) . .
C57 C56 C59 120.9(9) . .
C55 C56 C59 119.6(10) . .
C58 C57 C56 121.8(9) . .
C53 C58 C57 118.6(9) . .
C53 C58 C51 120.6(8) . .
C57 C58 C51 120.8(8) . .
C60 C59 C61 115(2) . .
C60 C59 C62 106(2) . .
C61 C59 C62 101.4(16) . .
C60 C59 C56 110.7(12) . .
C61 C59 C56 110.8(11) . .
C62 C59 C56 112.5(13) . .
C59 C60 H60A 109.7 . .
C59 C60 H60B 109.3 . .
H60A C60 H60B 109.5 . .
C59 C60 H60C 109.4 . .
H60A C60 H60C 109.5 . .
H60B C60 H60C 109.5 . .
C59 C61 H61A 109.3 . .
C59 C61 H61B 109.6 . .
H61A C61 H61B 109.5 . .
C59 C61 H61C 109.5 . .
H61A C61 H61C 109.5 . .
H61B C61 H61C 109.5 . .
C59 C62 H62A 109.6 . .
C59 C62 H62B 109.4 . .
H62A C62 H62B 109.5 . .
C59 C62 H62C 109.4 . .
H62A C62 H62C 109.5 . .
H62B C62 H62C 109.5 . .
C66 C63 C54 111.8(9) . .
C66 C63 H63A 109.2 . .
C54 C63 H63A 109.2 . .
C66 C63 H63B 109.3 . .
C54 C63 H63B 109.3 . .
H63A C63 H63B 107.9 . .
O6 C64 H64A 109.5 . .
O6 C64 H64B 109.5 . .
H64A C64 H64B 109.5 . .
O6 C64 H64C 109.5 . .
H64A C64 H64C 109.5 . .
H64B C64 H64C 109.5 . .
C70 C65 O6 120.6(9) . .
C70 C65 C66 121.2(11) . .
O6 C65 C66 118.2(12) . .
C67 C66 C65 117.5(11) . .
C67 C66 C63 120.4(9) . .
C65 C66 C63 122.1(11) . .
C68 C67 C66 122.3(10) . .
C67 C68 C69 121.3(11) . .
C67 C68 C72 124.3(10) . .
C69 C68 C72 114.5(12) . .
C70 C69 C68 116.7(11) . .
C65 C70 C69 120.9(9) . .
C65 C70 C71 119.6(10) . .
C69 C70 C71 119.4(11) . .
C42 C71 C70 116.1(9) 2_566 .
C42 C71 H71A 108.2 2_566 .
C70 C71 H71A 108.2 . .
C42 C71 H71B 108.3 2_566 .
C70 C71 H71B 108.3 . .
H71A C71 H71B 107.4 . .
C74 C72 C75 105(2) . .
C74 C72 C68 114.3(13) . .
C75 C72 C68 111.8(14) . .
C74 C72 C73 107(2) . .
C75 C72 C73 103.9(18) . .
C68 C72 C73 113.8(12) . .
C72 C73 H73A 109.4 . .
C72 C73 H73B 109.5 . .
H73A C73 H73B 109.5 . .
C72 C73 H73C 109.5 . .
H73A C73 H73C 109.5 . .
H73B C73 H73C 109.5 . .
C72 C74 H74A 109.6 . .
C72 C74 H74B 109.3 . .
H74A C74 H74B 109.4 . .
C72 C74 H74C 109.7 . .
H74A C74 H74C 109.4 . .
H74B C74 H74C 109.4 . .
C72 C75 H75A 112.3 . .
C72 C75 H75B 112.4 . .
H75A C75 H75B 106.5 . .
C72 C75 H75C 112.2 . .
H75A C75 H75C 106.5 . .
H75B C75 H75C 106.5 . .
C77 C76 C51 114.4(9) . .
C77 C76 H76A 108.7 . .
C51 C76 H76A 108.7 . .
C77 C76 H76B 108.6 . .
C51 C76 H76B 108.7 . .
H76A C76 H76B 107.6 . .
C78 C77 C76 130.9(12) . .
C78 C77 H77 114.5 . .
C76 C77 H77 114.6 . .
C77 C78 H78A 120.0 . .
C77 C78 H78B 120.0 . .
H78A C78 H78B 120.0 . .

loop_
_geom_bond_atom_site_label_1
_geom_bond_atom_site_label_2
_geom_bond_distance
_geom_bond_site_symmetry_2
O1 C2 1.388(12) .
O1 C1 1.441(12) .
O2 C14 1.406(11) .
O2 C13 1.435(11) .
O3 C26 1.371(10) .
O3 C25 1.463(11) .
O4 C41 1.398(10) .
O4 C40 1.459(11) .
O5 C53 1.396(10) .
O5 C52 1.433(11) .
O6 C65 1.388(12) .
O6 C64 1.406(14) .
C1 H1A 0.9800 .
C1 H1B 0.9800 .
C1 H1C 0.9800 .
C2 C7 1.386(12) .
C2 C3 1.389(14) .
C3 C4 1.384(14) .
C3 C36 1.516(12) 2_676
C4 C5 1.429(13) .
C5 C6 1.437(15) .
C5 C8 1.546(18) .
C6 C7 1.342(15) .
C16 C15 1.419(13) .
C16 C17 1.424(12) .
C7 C12 1.528(14) .
C8 C11 1.42(2) .
C8 C9 1.488(17) .
C8 C10 1.55(2) .
C9 H9A 0.9802 .
C9 H9B 0.9802 .
C9 H9C 0.9802 .
C10 H10A 0.9803 .
C10 H10B 0.9803 .
C10 H10C 0.9803 .
C11 H11A 0.9804 .
C11 H11B 0.9804 .
C11 H11C 0.9804 .
C12 C15 1.518(11) .
C12 H12A 0.9900 .
C12 H12B 0.9900 .
C13 H13A 0.9800 .
C13 H13B 0.9800 .
C13 H13C 0.9800 .
C14 C15 1.379(12) .
C14 C19 1.413(11) .
C17 C18 1.361(12) .
C17 C20 1.579(16) .
C18 C19 1.419(13) .
C19 C24 1.507(13) .
C20 C21 1.295(16) .
C20 C22 1.44(2) .
C20 C23 1.61(2) .
C21 H21A 0.9800 .
C21 H21B 0.9800 .
C21 H21C 0.9800 .
C22 H22A 0.9800 .
C22 H22B 0.9800 .
C22 H22C 0.9800 .
C23 H23A 0.9800 .
C23 H23B 0.9800 .
C23 H23C 0.9800 .
C24 C37 1.534(12) .
C24 C27 1.565(13) .
C24 H24 1.0000 .
C25 H25A 0.9800 .
C25 H25B 0.9800 .
C25 H25C 0.9800 .
C26 C27 1.391(13) .
C26 C31 1.397(13) .
C27 C28 1.444(12) .
C28 C29 1.396(13) .
C29 C30 1.358(14) .
C29 C32 1.551(13) .
C30 C31 1.412(12) .
C31 C36 1.480(13) .
C32 C33 1.493(19) .
C32 C35 1.498(15) .
C32 C34 1.501(14) .
C33 H33A 0.9800 .
C33 H33B 0.9800 .
C33 H33C 0.9800 .
C34 H34A 0.9800 .
C34 H34B 0.9800 .
C34 H34C 0.9800 .
C35 H35A 0.9800 .
C35 H35B 0.9800 .
C35 H35C 0.9800 .
C36 C3 1.516(12) 2_676
C36 H36A 0.9900 .
C36 H36B 0.9900 .
C37 C38 1.514(14) .
C37 H37A 0.9900 .
C37 H37B 0.9900 .
C38 C39 1.299(15) .
C38 H38 0.9500 .
C39 H39A 0.9500 .
C39 H39B 0.9500 .
C40 H40A 0.9800 .
C40 H40B 0.9800 .
C40 H40C 0.9800 .
C41 C42 1.388(13) .
C41 C46 1.417(13) .
C42 C43 1.417(13) .
C42 C71 1.486(13) 2_566
C43 C44 1.400(15) .
C44 C45 1.418(14) .
C44 C47 1.481(14) .
C45 C46 1.385(12) .
C46 C51 1.499(13) .
C47 C49 1.37(3) .
C47 C48 1.421(18) .
C47 C50 1.45(2) .
C48 H48A 0.9810 .
C48 H48B 0.9810 .
C48 H48C 0.9810 .
C49 H49A 0.9810 .
C49 H49B 0.9810 .
C49 H49C 0.9809 .
C50 H50A 1.0347 .
C50 H50B 1.0398 .
C50 H50C 1.0330 .
C51 C58 1.519(12) .
C51 C76 1.571(12) .
C51 H51 1.0000 .
C52 H52A 0.9800 .
C52 H52B 0.9800 .
C52 H52C 0.9800 .
C53 C58 1.387(11) .
C53 C54 1.402(12) .
C54 C55 1.417(13) .
C54 C63 1.500(11) .
C55 C56 1.403(12) .
C56 C57 1.397(13) .
C56 C59 1.538(14) .
C57 C58 1.386(11) .
C59 C60 1.36(2) .
C59 C61 1.446(16) .
C59 C62 1.52(2) .
C60 H60A 0.9800 .
C60 H60B 0.9800 .
C60 H60C 0.9800 .
C61 H61A 0.9800 .
C61 H61B 0.9800 .
C61 H61C 0.9800 .
C62 H62A 0.9800 .
C62 H62B 0.9800 .
C62 H62C 0.9800 .
C63 C66 1.498(14) .
C63 H63A 0.9900 .
C63 H63B 0.9900 .
C64 H64A 0.9800 .
C64 H64B 0.9800 .
C64 H64C 0.9800 .
C65 C70 1.382(14) .
C65 C66 1.406(12) .
C66 C67 1.401(15) .
C67 C68 1.344(14) .
C68 C69 1.434(12) .
C68 C72 1.535(17) .
C69 C70 1.414(14) .
C70 C71 1.522(11) .
C71 C42 1.486(13) 2_566
C71 H71A 0.9900 .
C71 H71B 0.9900 .
C72 C74 1.31(2) .
C72 C75 1.442(18) .
C72 C73 1.541(19) .
C73 H73A 0.9800 .
C73 H73B 0.9800 .
C73 H73C 0.9800 .
C74 H74A 0.9805 .
C74 H74B 0.9805 .
C74 H74C 0.9806 .
C75 H75A 1.0069 .
C75 H75B 1.0071 .
C75 H75C 1.0066 .
C76 C77 1.498(13) .
C76 H76A 0.9900 .
C76 H76B 0.9900 .
C77 C78 1.259(14) .
C77 H77 0.9500 .
C78 H78A 0.9500 .
C78 H78B 0.9500 .

loop_
_geom_torsion_atom_site_label_1
_geom_torsion_atom_site_label_2
_geom_torsion_atom_site_label_3
_geom_torsion_atom_site_label_4
_geom_torsion
_geom_torsion_site_symmetry_1
_geom_torsion_site_symmetry_4
C1 O1 C2 C7 88.3(10) . .
C1 O1 C2 C3 -95.6(10) . .
C7 C2 C3 C4 -1.7(13) . .
O1 C2 C3 C4 -177.7(8) . .
C7 C2 C3 C36 179.1(8) . 2_676
O1 C2 C3 C36 3.1(13) . 2_676
C2 C3 C4 C5 1.1(13) . .
C36 C3 C4 C5 -179.7(8) 2_676 .
C3 C4 C5 C6 -1.3(13) . .
C3 C4 C5 C8 179.8(10) . .
C4 C5 C6 C7 2.2(14) . .
C8 C5 C6 C7 -179.0(10) . .
C5 C6 C7 C2 -2.9(15) . .
C5 C6 C7 C12 175.7(8) . .
C3 C2 C7 C6 2.6(14) . .
O1 C2 C7 C6 178.6(9) . .
C3 C2 C7 C12 -175.9(8) . .
O1 C2 C7 C12 0.0(12) . .
C4 C5 C8 C11 -96(2) . .
C6 C5 C8 C11 85(2) . .
C4 C5 C8 C9 143.7(17) . .
C6 C5 C8 C9 -35(2) . .
C4 C5 C8 C10 25.1(18) . .
C6 C5 C8 C10 -153.7(15) . .
C6 C7 C12 C15 -97.7(10) . .
C2 C7 C12 C15 80.9(11) . .
C13 O2 C14 C15 96.4(10) . .
C13 O2 C14 C19 -89.5(10) . .
O2 C14 C15 C16 -177.6(8) . .
C19 C14 C15 C16 8.4(15) . .
O2 C14 C15 C12 -0.7(14) . .
C19 C14 C15 C12 -174.7(9) . .
C17 C16 C15 C14 -6.5(15) . .
C17 C16 C15 C12 176.5(9) . .
C7 C12 C15 C14 85.3(11) . .
C7 C12 C15 C16 -97.8(12) . .
C15 C16 C17 C18 2.7(15) . .
C15 C16 C17 C20 175.3(11) . .
C16 C17 C18 C19 -0.8(16) . .
C20 C17 C18 C19 -172.8(12) . .
C15 C14 C19 C18 -6.3(15) . .
O2 C14 C19 C18 179.7(9) . .
C15 C14 C19 C24 174.1(9) . .
O2 C14 C19 C24 0.2(14) . .
C17 C18 C19 C14 2.4(16) . .
C17 C18 C19 C24 -178.0(10) . .
C18 C17 C20 C21 -160(2) . .
C16 C17 C20 C21 28(3) . .
C18 C17 C20 C22 50(2) . .
C16 C17 C20 C22 -122.7(17) . .
C18 C17 C20 C23 -45.2(19) . .
C16 C17 C20 C23 142.5(14) . .
C14 C19 C24 C37 108.4(10) . .
C18 C19 C24 C37 -71.1(11) . .
C14 C19 C24 C27 -122.1(10) . .
C18 C19 C24 C27 58.4(13) . .
C25 O3 C26 C27 -107.8(10) . .
C25 O3 C26 C31 75.3(13) . .
O3 C26 C27 C28 178.0(7) . .
C31 C26 C27 C28 -5.0(14) . .
O3 C26 C27 C24 -0.8(13) . .
C31 C26 C27 C24 176.2(8) . .
C19 C24 C27 C26 73.3(11) . .
C37 C24 C27 C26 -159.8(9) . .
C19 C24 C27 C28 -105.6(9) . .
C37 C24 C27 C28 21.3(12) . .
C26 C27 C28 C29 1.7(13) . .
C24 C27 C28 C29 -179.4(8) . .
C27 C28 C29 C30 1.8(14) . .
C27 C28 C29 C32 -178.9(9) . .
C28 C29 C30 C31 -2.0(15) . .
C32 C29 C30 C31 178.6(9) . .
O3 C26 C31 C30 -178.5(8) . .
C27 C26 C31 C30 4.7(13) . .
O3 C26 C31 C36 -0.3(14) . .
C27 C26 C31 C36 -177.2(8) . .
C29 C30 C31 C26 -1.2(14) . .
C29 C30 C31 C36 -179.4(9) . .
C30 C29 C32 C33 -117.3(12) . .
C28 C29 C32 C33 63.4(13) . .
C30 C29 C32 C35 -0.8(17) . .
C28 C29 C32 C35 179.9(11) . .
C30 C29 C32 C34 125.0(13) . .
C28 C29 C32 C34 -54.4(16) . .
C26 C31 C36 C3 -106.8(10) . 2_676
C30 C31 C36 C3 71.3(12) . 2_676
C19 C24 C37 C38 -169.0(8) . .
C27 C24 C37 C38 64.9(11) . .
C24 C37 C38 C39 -128.4(14) . .
C40 O4 C41 C42 -77.8(11) . .
C40 O4 C41 C46 104.0(10) . .
O4 C41 C42 C43 179.9(7) . .
C46 C41 C42 C43 -1.9(13) . .
O4 C41 C42 C71 -0.4(12) . 2_566
C46 C41 C42 C71 177.8(8) . 2_566
C41 C42 C43 C44 -2.6(13) . .
C71 C42 C43 C44 177.7(8) 2_566 .
C42 C43 C44 C45 5.4(14) . .
C42 C43 C44 C47 -178.6(9) . .
C43 C44 C45 C46 -4.1(15) . .
C47 C44 C45 C46 -179.9(10) . .
C44 C45 C46 C41 -0.2(14) . .
C44 C45 C46 C51 179.9(9) . .
C42 C41 C46 C45 3.3(13) . .
O4 C41 C46 C45 -178.5(7) . .
C42 C41 C46 C51 -176.9(8) . .
O4 C41 C46 C51 1.4(12) . .
C43 C44 C47 C49 144(3) . .
C45 C44 C47 C49 -40(3) . .
C43 C44 C47 C48 29(2) . .
C45 C44 C47 C48 -155(2) . .
C43 C44 C47 C50 -101(3) . .
C45 C44 C47 C50 75(3) . .
C45 C46 C51 C58 102.1(10) . .
C41 C46 C51 C58 -77.8(11) . .
C45 C46 C51 C76 -22.4(12) . .
C41 C46 C51 C76 157.7(8) . .
C52 O5 C53 C58 88.7(11) . .
C52 O5 C53 C54 -96.6(10) . .
C58 C53 C54 C55 -9.2(15) . .
O5 C53 C54 C55 176.2(9) . .
C58 C53 C54 C63 175.7(10) . .
O5 C53 C54 C63 1.2(15) . .
C53 C54 C55 C56 7.0(15) . .
C63 C54 C55 C56 -177.8(10) . .
C54 C55 C56 C57 -2.4(16) . .
C54 C55 C56 C59 -178.2(10) . .
C55 C56 C57 C58 -0.2(16) . .
C59 C56 C57 C58 175.5(11) . .
O5 C53 C58 C57 -178.9(8) . .
C54 C53 C58 C57 6.6(15) . .
O5 C53 C58 C51 1.4(14) . .
C54 C53 C58 C51 -173.1(9) . .
C56 C57 C58 C53 -1.8(16) . .
C56 C57 C58 C51 177.9(10) . .
C46 C51 C58 C53 125.2(10) . .
C76 C51 C58 C53 -108.3(10) . .
C46 C51 C58 C57 -54.6(13) . .
C76 C51 C58 C57 72.0(11) . .
C57 C56 C59 C60 -93(3) . .
C55 C56 C59 C60 82(3) . .
C57 C56 C59 C61 137.4(16) . .
C55 C56 C59 C61 -47(2) . .
C57 C56 C59 C62 25(2) . .
C55 C56 C59 C62 -159.6(16) . .
C53 C54 C63 C66 -84.4(12) . .
C55 C54 C63 C66 100.6(12) . .
C64 O6 C65 C70 93.9(11) . .
C64 O6 C65 C66 -86.6(11) . .
C70 C65 C66 C67 0.1(14) . .
O6 C65 C66 C67 -179.4(9) . .
C70 C65 C66 C63 179.4(9) . .
O6 C65 C66 C63 -0.1(13) . .
C54 C63 C66 C67 96.7(10) . .
C54 C63 C66 C65 -82.7(12) . .
C65 C66 C67 C68 1.8(16) . .
C63 C66 C67 C68 -177.5(9) . .
C66 C67 C68 C69 -2.7(17) . .
C66 C67 C68 C72 176.9(11) . .
C67 C68 C69 C70 1.6(15) . .
C72 C68 C69 C70 -178.1(10) . .
O6 C65 C70 C69 178.4(8) . .
C66 C65 C70 C69 -1.1(14) . .
O6 C65 C70 C71 -1.8(14) . .
C66 C65 C70 C71 178.7(8) . .
C68 C69 C70 C65 0.3(14) . .
C68 C69 C70 C71 -179.5(8) . .
C65 C70 C71 C42 -178.5(9) . 2_566
C69 C70 C71 C42 1.3(14) . 2_566
C67 C68 C72 C74 -84(3) . .
C69 C68 C72 C74 96(3) . .
C67 C68 C72 C75 35(2) . .
C69 C68 C72 C75 -145(2) . .
C67 C68 C72 C73 152.4(16) . .
C69 C68 C72 C73 -28.0(19) . .
C46 C51 C76 C77 -66.8(11) . .
C58 C51 C76 C77 168.0(8) . .
C51 C76 C77 C78 122.1(16) . .
